data_7204869
loop_
_publ_author_name
'Fernando S. Delgado'
'Mar\'ia Hern\'andez-Molina'
'Joaqu\'in Sanchiz'
'Catalina Ruiz-P\'erez'
'Yolanda Rodr\'iguez-Mart\'in'
'Trinidad L\'opez'
'Francesc Lloret'
'Miguel Julve'

_publ_section_title
;
 Synthesis, crystal structure and magnetic properties of
 two-dimensional malonato-bridged cobalt(II) and nickel(II) compounds
;
_journal_issue 22
_journal_name_full CrystEngComm
_journal_page_first 106
_journal_page_last 111
_journal_paper_doi 10.1039/b403640a
_journal_volume 6
_journal_year 2004
_chemical_formula_sum 'C3 H6 Ni O6'
_chemical_formula_weight 196.79
_chemical_name_systematic
;
?
;
_space_group_IT_number 12
_symmetry_cell_setting monoclinic
_symmetry_Int_Tables_number 12
_symmetry_space_group_name_Hall '-C 2y'
_symmetry_space_group_name_H-M 'C 1 2/m 1'
_atom_sites_solution_hydrogens geom
_atom_sites_solution_primary direct
_atom_sites_solution_secondary difmap
_audit_creation_method SHELXL-97
_cell_angle_alpha 90.00
_cell_angle_beta 120.391(6)
_cell_angle_gamma 90.00
_cell_formula_units_Z 4
_cell_length_a 12.5748(5)
_cell_length_b 7.3781(6)
_cell_length_c 7.2274(4)
_cell_measurement_temperature 293(2)
_cell_volume 578.41(7)
_computing_cell_refinement 'Dirax/lsq (Duisenberg & Schreurs, 1989-2000)'
_computing_data_collection 'Collect (Nonius BV, 1997-2000)'
_computing_data_reduction 'EvalCCD (Duisenberg & Schreurs 1990-2000)'
_computing_molecular_graphics 'Ortep-3 for Windows (Farrugia, 1997)'
_computing_publication_material 'WinGX publication routines (Farrugia, 1999)'
_computing_structure_refinement 'SHELXL-97 (Sheldrick, 1997)'
_computing_structure_solution 'SHELXS-97 (Sheldrick, 1997)'
_diffrn_ambient_temperature 293(2)
_diffrn_detector 'CCD plate'
_diffrn_detector_area_resol_mean 9
_diffrn_measured_fraction_theta_full 0.978
_diffrn_measured_fraction_theta_max 0.978
_diffrn_measurement_device '95mm CCD camera on \k-goniostat'
_diffrn_measurement_device_type KappaCCD
_diffrn_measurement_method 'CCD rotation images, thick slices'
_diffrn_radiation_monochromator 'horizonally mounted graphite crystal'
_diffrn_radiation_probe x-ray
_diffrn_radiation_source 'fine-focus sealed tube'
_diffrn_radiation_type MoK\a
_diffrn_radiation_wavelength 0.71073
_diffrn_reflns_av_R_equivalents 0.0423
_diffrn_reflns_av_sigmaI/netI 0.0697
_diffrn_reflns_limit_h_max 10
_diffrn_reflns_limit_h_min -17
_diffrn_reflns_limit_k_max 10
_diffrn_reflns_limit_k_min -8
_diffrn_reflns_limit_l_max 10
_diffrn_reflns_limit_l_min -10
_diffrn_reflns_number 1943
_diffrn_reflns_theta_full 29.96
_diffrn_reflns_theta_max 29.96
_diffrn_reflns_theta_min 6.43
_diffrn_source 'Enraf Nonius FR590'
_exptl_absorpt_coefficient_mu 3.322
_exptl_absorpt_correction_type none
_exptl_crystal_colour green
_exptl_crystal_density_diffrn 2.260
_exptl_crystal_density_method 'not measured'
_exptl_crystal_description 'thin layer'
_exptl_crystal_F_000 400
_exptl_crystal_size_max 0.20
_exptl_crystal_size_mid 0.11
_exptl_crystal_size_min 0.02
_refine_diff_density_max 0.682
_refine_diff_density_min -0.539
_refine_diff_density_rms 0.133
_refine_ls_extinction_method none
_refine_ls_goodness_of_fit_ref 1.095
_refine_ls_hydrogen_treatment mixed
_refine_ls_matrix_type full
_refine_ls_number_parameters 60
_refine_ls_number_reflns 887
_refine_ls_number_restraints 0
_refine_ls_restrained_S_all 1.095
_refine_ls_R_factor_all 0.0710
_refine_ls_R_factor_gt 0.0421
_refine_ls_shift/su_max 0.000
_refine_ls_shift/su_mean 0.000
_refine_ls_structure_factor_coef Fsqd
_refine_ls_weighting_details 'calc w=1/[\s^2^(Fo^2^)+(0.0247P)^2^+2.0415P] where P=(Fo^2^+2Fc^2^)/3'
_refine_ls_weighting_scheme calc
_refine_ls_wR_factor_gt 0.0860
_refine_ls_wR_factor_ref 0.0921
_reflns_number_gt 637
_reflns_number_total 887
_reflns_threshold_expression >2sigma(I)
_cod_data_source_file b403640a.txt
_cod_data_source_block COMPOUND2
_cod_original_cell_volume 578.41(6)
_cod_original_sg_symbol_H-M 'C 2/m'
_cod_database_code 7204869

loop_
_symmetry_equiv_pos_as_xyz
'x, y, z'
'-x, y, -z'
'x+1/2, y+1/2, z'
'-x+1/2, y+1/2, -z'
'-x, -y, -z'
'x, -y, z'
'-x+1/2, -y+1/2, -z'
'x+1/2, -y+1/2, z'

loop_
_atom_site_label
_atom_site_type_symbol
_atom_site_fract_x
_atom_site_fract_y
_atom_site_fract_z
_atom_site_U_iso_or_equiv
_atom_site_adp_type
_atom_site_occupancy
_atom_site_symmetry_multiplicity
_atom_site_calc_flag
_atom_site_refinement_flags
_atom_site_disorder_assembly
_atom_site_disorder_group
Ni1 Ni 0.5000 0.0000 0.5000 0.0113(2) Uani 1 4 d S . .
Ni2 Ni 0.5000 0.5000 1.0000 0.0112(2) Uani 1 4 d S . .
O1 O 0.4431(2) 0.1946(3) 0.6271(4) 0.0174(5) Uani 1 1 d . . .
O2 O 0.3729(2) 0.2944(3) 0.8338(4) 0.0167(5) Uani 1 1 d . . .
C1 C 0.3811(3) 0.1746(5) 0.7189(5) 0.0130(7) Uani 1 1 d . . .
C2 C 0.3102(5) 0.0000 0.6885(10) 0.0165(10) Uani 1 2 d S . .
O1W O 0.3312(3) 0.0000 0.2119(6) 0.0237(9) Uani 1 2 d S . .
O2W O 0.5699(3) 0.5000 0.7968(5) 0.0169(8) Uani 1 2 d S . .
H1 H 0.245(6) 0.0000 0.563(10) 0.017(15) Uiso 1 2 d S . .
H2 H 0.273(5) 0.0000 0.776(8) 0.017(15) Uiso 1 2 d S . .

loop_
_atom_site_aniso_label
_atom_site_aniso_U_11
_atom_site_aniso_U_22
_atom_site_aniso_U_33
_atom_site_aniso_U_23
_atom_site_aniso_U_13
_atom_site_aniso_U_12
Ni1 0.0148(5) 0.0096(4) 0.0121(5) 0.000 0.0086(4) 0.000
Ni2 0.0133(5) 0.0090(4) 0.0135(5) 0.000 0.0084(4) 0.000
O1 0.0268(14) 0.0112(11) 0.0234(13) -0.0026(11) 0.0194(11) -0.0026(11)
O2 0.0172(12) 0.0147(12) 0.0209(13) -0.0068(11) 0.0115(11) -0.0030(11)
C1 0.0142(16) 0.0100(15) 0.0125(15) 0.0024(14) 0.0050(13) 0.0014(13)
C2 0.018(3) 0.012(2) 0.024(3) 0.000 0.014(3) 0.000
O1W 0.018(2) 0.034(2) 0.0161(18) 0.000 0.0063(16) 0.000
O2W 0.0185(19) 0.0180(17) 0.0188(18) 0.000 0.0127(16) 0.000

loop_
_atom_type_symbol
_atom_type_description
_atom_type_scat_dispersion_real
_atom_type_scat_dispersion_imag
_atom_type_scat_source
C C 0.0033 0.0016 'International Tables Vol C Tables 4.2.6.8 and 6.1.1.4'
H H 0.0000 0.0000 'International Tables Vol C Tables 4.2.6.8 and 6.1.1.4'
Ni Ni 0.3393 1.1124 'International Tables Vol C Tables 4.2.6.8 and 6.1.1.4'
O O 0.0106 0.0060 'International Tables Vol C Tables 4.2.6.8 and 6.1.1.4'

loop_
_geom_angle_atom_site_label_1
_geom_angle_atom_site_label_2
_geom_angle_atom_site_label_3
_geom_angle
_geom_angle_site_symmetry_1
_geom_angle_site_symmetry_3
_geom_angle_publ_flag
O1 Ni1 O1 90.55(13) . 6 ?
O1 Ni1 O1 89.45(13) . 2_656 ?
O1 Ni1 O1 180.0 6 2_656 ?
O1 Ni1 O1 180.0 . 5_656 ?
O1 Ni1 O1 89.45(13) 6 5_656 ?
O1 Ni1 O1 90.55(13) 2_656 5_656 ?
O1 Ni1 O1W 92.20(10) . . ?
O1 Ni1 O1W 92.20(10) 6 . ?
O1 Ni1 O1W 87.80(10) 2_656 . ?
O1 Ni1 O1W 87.80(10) 5_656 . ?
O1 Ni1 O1W 87.80(10) . 5_656 ?
O1 Ni1 O1W 87.80(10) 6 5_656 ?
O1 Ni1 O1W 92.20(10) 2_656 5_656 ?
O1 Ni1 O1W 92.20(10) 5_656 5_656 ?
O1W Ni1 O1W 180.0 . 5_656 ?
O2W Ni2 O2W 180.000(1) 5_667 . ?
O2W Ni2 O2 86.08(9) 5_667 . ?
O2W Ni2 O2 93.92(9) . . ?
O2W Ni2 O2 93.92(9) 5_667 5_667 ?
O2W Ni2 O2 86.08(9) . 5_667 ?
O2 Ni2 O2 180.0 . 5_667 ?
O2W Ni2 O2 86.08(9) 5_667 6_565 ?
O2W Ni2 O2 93.92(9) . 6_565 ?
O2 Ni2 O2 93.24(14) . 6_565 ?
O2 Ni2 O2 86.76(14) 5_667 6_565 ?
O2W Ni2 O2 93.92(9) 5_667 2_657 ?
O2W Ni2 O2 86.08(9) . 2_657 ?
O2 Ni2 O2 86.76(14) . 2_657 ?
O2 Ni2 O2 93.24(14) 5_667 2_657 ?
O2 Ni2 O2 180.000(1) 6_565 2_657 ?
C1 O1 Ni1 127.7(2) . . ?
C1 O2 Ni2 126.8(2) . . ?
O2 C1 O1 123.1(3) . . ?
O2 C1 C2 117.1(3) . . ?
O1 C1 C2 119.8(3) . . ?
C1 C2 C1 116.1(4) . 6 ?

loop_
_geom_bond_atom_site_label_1
_geom_bond_atom_site_label_2
_geom_bond_distance
_geom_bond_site_symmetry_2
_geom_bond_publ_flag
Ni1 O1 2.021(2) . ?
Ni1 O1 2.021(2) 6 ?
Ni1 O1 2.021(2) 2_656 ?
Ni1 O1 2.021(2) 5_656 ?
Ni1 O1W 2.090(4) . ?
Ni1 O1W 2.090(4) 5_656 ?
Ni2 O2W 2.058(3) 5_667 ?
Ni2 O2W 2.058(3) . ?
Ni2 O2 2.087(2) . ?
Ni2 O2 2.087(2) 5_667 ?
Ni2 O2 2.087(2) 6_565 ?
Ni2 O2 2.087(2) 2_657 ?
O1 C1 1.262(4) . ?
O2 C1 1.253(4) . ?
C1 C2 1.518(4) . ?
C2 C1 1.518(4) 6 ?
